data_2228548
loop_
_publ_author_name
'Fun, Hoong-Kun'
'Kobkeatthawin, Thawanrat'
'Joothamongkhon, Jaruwan'
'Chantrapromma, Suchada'

_publ_section_title
;
 (<i>E</i>)-3-(Anthracen-9-yl)-1-(2-bromophenyl)prop-2-en-1-one
;
_journal_coeditor_code RZ2527
_journal_issue 12
_journal_name_full 'Acta Crystallographica Section E'
_journal_page_first o3312
_journal_page_last o3313
_journal_paper_doi 10.1107/S1600536810048476
_journal_volume 66
_journal_year 2010
_chemical_formula_iupac 'C23 H15 Br O'
_chemical_formula_moiety 'C23 H15 Br O'
_chemical_formula_sum 'C23 H15 Br O'
_chemical_formula_weight 387.25
_chemical_melting_point_gt 427
_chemical_melting_point_lt 428
_chemical_name_systematic
;
(<i>E</i>)-3-(Anthracen-9-yl)-1-(2-bromophenyl)prop-2-en-1-one
;
_space_group_IT_number 61
_symmetry_cell_setting orthorhombic
_symmetry_space_group_name_Hall '-P 2ac 2ab'
_symmetry_space_group_name_H-M 'P b c a'
_atom_sites_solution_hydrogens geom
_atom_sites_solution_primary direct
_atom_sites_solution_secondary difmap
_audit_creation_method SHELXL-97
_cell_angle_alpha 90.00
_cell_angle_beta 90.00
_cell_angle_gamma 90.00
_cell_formula_units_Z 8
_cell_length_a 7.86310(10)
_cell_length_b 20.0583(3)
_cell_length_c 20.7259(3)
_cell_measurement_reflns_used 4766
_cell_measurement_temperature 100
_cell_measurement_theta_max 30.00
_cell_measurement_theta_min 2.03
_cell_volume 3268.90(8)
_computing_cell_refinement 'SAINT (Bruker, 2005)'
_computing_data_collection 'APEX2 (Bruker, 2005)'
_computing_data_reduction 'SAINT (Bruker, 2005)'
_computing_molecular_graphics 'SHELXTL (Sheldrick, 2008)'
_computing_publication_material
;
SHELXTL (Sheldrick, 2008) and PLATON (Spek, 2009)
;
_computing_structure_refinement 'SHELXTL (Sheldrick, 2008)'
_computing_structure_solution 'SHELXTL (Sheldrick, 2008)'
_diffrn_ambient_temperature 100
_diffrn_measured_fraction_theta_full 0.999
_diffrn_measured_fraction_theta_max 0.999
_diffrn_measurement_device_type 'Bruker APEXII CCD area-detector'
_diffrn_measurement_method '\f and \w scans'
_diffrn_radiation_monochromator graphite
_diffrn_radiation_source 'sealed tube'
_diffrn_radiation_type MoK\a
_diffrn_radiation_wavelength 0.71073
_diffrn_reflns_av_R_equivalents 0.0379
_diffrn_reflns_av_sigmaI/netI 0.0337
_diffrn_reflns_limit_h_max 9
_diffrn_reflns_limit_h_min -11
_diffrn_reflns_limit_k_max 21
_diffrn_reflns_limit_k_min -28
_diffrn_reflns_limit_l_max 29
_diffrn_reflns_limit_l_min -26
_diffrn_reflns_number 22332
_diffrn_reflns_theta_full 30.00
_diffrn_reflns_theta_max 30.00
_diffrn_reflns_theta_min 2.03
_diffrn_standards_number 0
_exptl_absorpt_coefficient_mu 2.522
_exptl_absorpt_correction_T_max 0.6285
_exptl_absorpt_correction_T_min 0.4818
_exptl_absorpt_correction_type multi-scan
_exptl_absorpt_process_details '(SADABS; Bruker, 2005)'
_exptl_crystal_colour Yellow
_exptl_crystal_density_diffrn 1.574
_exptl_crystal_density_method 'not measured'
_exptl_crystal_description Block
_exptl_crystal_F_000 1568
_exptl_crystal_size_max 0.34
_exptl_crystal_size_mid 0.28
_exptl_crystal_size_min 0.20
_refine_diff_density_max 0.404
_refine_diff_density_min -0.458
_refine_ls_extinction_method none
_refine_ls_goodness_of_fit_ref 1.023
_refine_ls_hydrogen_treatment constr
_refine_ls_matrix_type full
_refine_ls_number_parameters 226
_refine_ls_number_reflns 4766
_refine_ls_number_restraints 0
_refine_ls_restrained_S_all 1.023
_refine_ls_R_factor_all 0.0444
_refine_ls_R_factor_gt 0.0298
_refine_ls_shift/su_max 0.002
_refine_ls_shift/su_mean 0.001
_refine_ls_structure_factor_coef Fsqd
_refine_ls_weighting_details 'calc w=1/[\s^2^(Fo^2^)+(0.0336P)^2^+1.3057P] where P=(Fo^2^+2Fc^2^)/3'
_refine_ls_weighting_scheme calc
_refine_ls_wR_factor_gt 0.0682
_refine_ls_wR_factor_ref 0.0732
_reflns_number_gt 3717
_reflns_number_total 4766
_reflns_threshold_expression I>2\s(I)
_cod_data_source_file rz2527.cif
_cod_data_source_block I
_cod_database_code 2228548
_cod_database_fobs_code 2228548

loop_
_symmetry_equiv_pos_as_xyz
'x, y, z'
'-x+1/2, -y, z+1/2'
'-x, y+1/2, -z+1/2'
'x+1/2, -y+1/2, -z'
'-x, -y, -z'
'x-1/2, y, -z-1/2'
'x, -y-1/2, z-1/2'
'-x-1/2, y-1/2, z'

loop_
_atom_site_type_symbol
_atom_site_label
_atom_site_fract_x
_atom_site_fract_y
_atom_site_fract_z
_atom_site_U_iso_or_equiv
_atom_site_adp_type
_atom_site_calc_flag
_atom_site_refinement_flags
_atom_site_occupancy
_atom_site_disorder_assembly
_atom_site_disorder_group
Br Br1 -0.28035(2) 0.124729(8) 0.534873(8) 0.01848(6) Uani d . 1 . .
O O1 -0.02804(17) 0.24813(6) 0.51069(6) 0.0207(3) Uani d . 1 . .
C C1 -0.0478(2) 0.09958(8) 0.53816(8) 0.0141(3) Uani d . 1 . .
C C2 -0.0051(2) 0.04186(8) 0.57118(8) 0.0182(3) Uani d . 1 . .
H H2A -0.0883 0.0173 0.5925 0.022 Uiso calc R 1 . .
C C3 0.1634(2) 0.02107(9) 0.57209(8) 0.0187(3) Uani d . 1 . .
H H3A 0.1936 -0.0173 0.5946 0.022 Uiso calc R 1 . .
C C4 0.2868(2) 0.05739(9) 0.53953(8) 0.0169(3) Uani d . 1 . .
H H4A 0.3991 0.0429 0.5396 0.020 Uiso calc R 1 . .
C C5 0.2427(2) 0.11522(8) 0.50691(8) 0.0148(3) Uani d . 1 . .
H H5A 0.3260 0.1393 0.4852 0.018 Uiso calc R 1 . .
C C6 0.0743(2) 0.13775(8) 0.50626(7) 0.0130(3) Uani d . 1 . .
C C7 0.0308(2) 0.20401(8) 0.47631(7) 0.0144(3) Uani d . 1 . .
C C8 0.0571(2) 0.21502(8) 0.40715(8) 0.0152(3) Uani d . 1 . .
H H8A 0.0380 0.2577 0.3913 0.018 Uiso calc R 1 . .
C C9 0.1067(2) 0.16805(8) 0.36499(8) 0.0143(3) Uani d . 1 . .
H H9A 0.1357 0.1266 0.3817 0.017 Uiso calc R 1 . .
C C10 0.1193(2) 0.17648(8) 0.29459(7) 0.0136(3) Uani d . 1 . .
C C11 0.1861(2) 0.23539(8) 0.26620(8) 0.0146(3) Uani d . 1 . .
C C12 0.2644(2) 0.28787(8) 0.30234(9) 0.0172(3) Uani d . 1 . .
H H12A 0.2765 0.2832 0.3467 0.021 Uiso calc R 1 . .
C C13 0.3216(2) 0.34451(9) 0.27314(9) 0.0210(4) Uani d . 1 . .
H H13A 0.3715 0.3779 0.2978 0.025 Uiso calc R 1 . .
C C14 0.3059(2) 0.35296(9) 0.20539(9) 0.0227(4) Uani d . 1 . .
H H14A 0.3417 0.3924 0.1861 0.027 Uiso calc R 1 . .
C C15 0.2388(2) 0.30366(9) 0.16882(9) 0.0211(4) Uani d . 1 . .
H H15A 0.2303 0.3095 0.1244 0.025 Uiso calc R 1 . .
C C16 0.1807(2) 0.24275(8) 0.19713(8) 0.0168(3) Uani d . 1 . .
C C17 0.1193(2) 0.19111(8) 0.15893(8) 0.0184(3) Uani d . 1 . .
H H17A 0.1169 0.1964 0.1144 0.022 Uiso calc R 1 . .
C C18 0.0612(2) 0.13157(8) 0.18586(8) 0.0161(3) Uani d . 1 . .
C C19 0.0007(2) 0.07806(9) 0.14641(8) 0.0206(4) Uani d . 1 . .
H H19A 0.0033 0.0825 0.1018 0.025 Uiso calc R 1 . .
C C20 -0.0605(2) 0.02092(9) 0.17272(9) 0.0213(4) Uani d . 1 . .
H H20A -0.0984 -0.0134 0.1462 0.026 Uiso calc R 1 . .
C C21 -0.0666(2) 0.01375(9) 0.24085(9) 0.0208(4) Uani d . 1 . .
H H21A -0.1095 -0.0252 0.2589 0.025 Uiso calc R 1 . .
C C22 -0.0101(2) 0.06361(8) 0.28000(8) 0.0178(3) Uani d . 1 . .
H H22A -0.0167 0.0581 0.3245 0.021 Uiso calc R 1 . .
C C23 0.0591(2) 0.12412(8) 0.25471(8) 0.0143(3) Uani d . 1 . .

loop_
_atom_site_aniso_label
_atom_site_aniso_U_11
_atom_site_aniso_U_22
_atom_site_aniso_U_33
_atom_site_aniso_U_12
_atom_site_aniso_U_13
_atom_site_aniso_U_23
Br1 0.01349(9) 0.01896(9) 0.02300(10) 0.00166(6) 0.00026(7) 0.00057(7)
O1 0.0275(7) 0.0153(6) 0.0193(6) 0.0025(5) 0.0052(5) -0.0013(5)
C1 0.0132(8) 0.0144(7) 0.0146(8) 0.0010(6) -0.0003(6) -0.0014(6)
C2 0.0190(9) 0.0186(8) 0.0168(8) -0.0012(7) 0.0029(7) 0.0039(6)
C3 0.0209(9) 0.0175(8) 0.0175(8) 0.0021(7) -0.0002(7) 0.0039(6)
C4 0.0156(8) 0.0187(8) 0.0165(8) 0.0013(6) -0.0001(7) -0.0009(6)
C5 0.0171(9) 0.0150(8) 0.0124(7) -0.0016(6) 0.0015(6) -0.0012(6)
C6 0.0166(8) 0.0130(7) 0.0094(7) -0.0002(6) -0.0005(6) -0.0015(5)
C7 0.0149(8) 0.0136(7) 0.0147(8) -0.0022(6) 0.0004(6) 0.0003(6)
C8 0.0164(8) 0.0145(8) 0.0147(8) 0.0008(6) -0.0001(6) 0.0030(6)
C9 0.0150(8) 0.0148(7) 0.0131(7) -0.0006(6) -0.0012(6) 0.0036(6)
C10 0.0139(8) 0.0152(8) 0.0117(7) 0.0030(6) 0.0006(6) 0.0015(6)
C11 0.0128(8) 0.0163(8) 0.0148(8) 0.0038(6) 0.0016(6) 0.0031(6)
C12 0.0169(8) 0.0178(8) 0.0170(8) 0.0024(6) 0.0024(6) 0.0021(6)
C13 0.0168(9) 0.0181(9) 0.0280(9) -0.0003(7) 0.0030(7) 0.0005(7)
C14 0.0196(10) 0.0196(8) 0.0290(10) 0.0019(7) 0.0065(7) 0.0099(7)
C15 0.0213(9) 0.0243(9) 0.0178(8) 0.0060(7) 0.0052(7) 0.0097(7)
C16 0.0144(8) 0.0201(8) 0.0159(8) 0.0049(6) 0.0028(6) 0.0054(6)
C17 0.0183(9) 0.0248(9) 0.0122(8) 0.0071(7) 0.0022(6) 0.0044(6)
C18 0.0158(8) 0.0201(8) 0.0122(7) 0.0047(6) 0.0007(6) 0.0007(6)
C19 0.0201(9) 0.0283(9) 0.0134(8) 0.0065(7) -0.0030(7) -0.0044(7)
C20 0.0207(9) 0.0220(8) 0.0212(9) 0.0038(7) -0.0029(7) -0.0074(7)
C21 0.0179(9) 0.0191(8) 0.0254(9) -0.0002(7) 0.0002(7) 0.0004(7)
C22 0.0179(9) 0.0185(8) 0.0169(8) 0.0015(6) 0.0001(6) 0.0021(6)
C23 0.0130(8) 0.0170(8) 0.0128(7) 0.0045(6) -0.0001(6) 0.0019(6)

loop_
_atom_type_symbol
_atom_type_description
_atom_type_scat_dispersion_real
_atom_type_scat_dispersion_imag
_atom_type_scat_source
C C 0.0033 0.0016 'International Tables Vol C Tables 4.2.6.8 and 6.1.1.4'
H H 0.0000 0.0000 'International Tables Vol C Tables 4.2.6.8 and 6.1.1.4'
O O 0.0106 0.0060 'International Tables Vol C Tables 4.2.6.8 and 6.1.1.4'
Br Br -0.2901 2.4595 'International Tables Vol C Tables 4.2.6.8 and 6.1.1.4'

loop_
_geom_angle_atom_site_label_1
_geom_angle_atom_site_label_2
_geom_angle_atom_site_label_3
_geom_angle_site_symmetry_1
_geom_angle_site_symmetry_3
_geom_angle
_geom_angle_publ_flag
C2 C1 C6 . . 121.74(16) ?
C2 C1 Br1 . . 118.21(13) ?
C6 C1 Br1 . . 120.02(12) ?
C1 C2 C3 . . 119.22(16) ?
C1 C2 H2A . . 120.4 ?
C3 C2 H2A . . 120.4 ?
C4 C3 C2 . . 120.15(16) ?
C4 C3 H3A . . 119.9 ?
C2 C3 H3A . . 119.9 ?
C5 C4 C3 . . 120.10(16) ?
C5 C4 H4A . . 120.0 ?
C3 C4 H4A . . 120.0 ?
C4 C5 C6 . . 120.76(15) ?
C4 C5 H5A . . 119.6 ?
C6 C5 H5A . . 119.6 ?
C1 C6 C5 . . 118.00(15) ?
C1 C6 C7 . . 121.57(15) ?
C5 C6 C7 . . 120.25(15) ?
O1 C7 C8 . . 120.84(14) ?
O1 C7 C6 . . 118.86(14) ?
C8 C7 C6 . . 120.29(14) ?
C9 C8 C7 . . 124.87(15) ?
C9 C8 H8A . . 117.6 ?
C7 C8 H8A . . 117.6 ?
C8 C9 C10 . . 125.72(15) ?
C8 C9 H9A . . 117.1 ?
C10 C9 H9A . . 117.1 ?
C23 C10 C11 . . 119.88(14) ?
C23 C10 C9 . . 118.06(14) ?
C11 C10 C9 . . 122.05(14) ?
C10 C11 C12 . . 123.65(15) ?
C10 C11 C16 . . 119.09(15) ?
C12 C11 C16 . . 117.23(15) ?
C13 C12 C11 . . 121.50(16) ?
C13 C12 H12A . . 119.3 ?
C11 C12 H12A . . 119.3 ?
C12 C13 C14 . . 120.64(17) ?
C12 C13 H13A . . 119.7 ?
C14 C13 H13A . . 119.7 ?
C15 C14 C13 . . 120.04(16) ?
C15 C14 H14A . . 120.0 ?
C13 C14 H14A . . 120.0 ?
C14 C15 C16 . . 121.28(17) ?
C14 C15 H15A . . 119.4 ?
C16 C15 H15A . . 119.4 ?
C17 C16 C15 . . 120.92(16) ?
C17 C16 C11 . . 120.00(15) ?
C15 C16 C11 . . 119.08(16) ?
C16 C17 C18 . . 121.58(15) ?
C16 C17 H17A . . 119.2 ?
C18 C17 H17A . . 119.2 ?
C17 C18 C19 . . 121.51(15) ?
C17 C18 C23 . . 119.39(15) ?
C19 C18 C23 . . 119.09(15) ?
C20 C19 C18 . . 121.46(16) ?
C20 C19 H19A . . 119.3 ?
C18 C19 H19A . . 119.3 ?
C19 C20 C21 . . 119.79(16) ?
C19 C20 H20A . . 120.1 ?
C21 C20 H20A . . 120.1 ?
C22 C21 C20 . . 120.45(17) ?
C22 C21 H21A . . 119.8 ?
C20 C21 H21A . . 119.8 ?
C21 C22 C23 . . 121.94(16) ?
C21 C22 H22A . . 119.0 ?
C23 C22 H22A . . 119.0 ?
C10 C23 C22 . . 122.83(15) ?
C10 C23 C18 . . 119.92(14) ?
C22 C23 C18 . . 117.22(15) ?

loop_
_geom_bond_atom_site_label_1
_geom_bond_atom_site_label_2
_geom_bond_site_symmetry_2
_geom_bond_distance
_geom_bond_publ_flag
Br1 C1 . 1.8983(17) ?
O1 C7 . 1.2269(19) ?
C1 C2 . 1.386(2) ?
C1 C6 . 1.395(2) ?
C2 C3 . 1.389(2) ?
C2 H2A . 0.9300 ?
C3 C4 . 1.388(2) ?
C3 H3A . 0.9300 ?
C4 C5 . 1.387(2) ?
C4 H4A . 0.9300 ?
C5 C6 . 1.399(2) ?
C5 H5A . 0.9300 ?
C6 C7 . 1.506(2) ?
C7 C8 . 1.465(2) ?
C8 C9 . 1.343(2) ?
C8 H8A . 0.9300 ?
C9 C10 . 1.472(2) ?
C9 H9A . 0.9300 ?
C10 C23 . 1.418(2) ?
C10 C11 . 1.421(2) ?
C11 C12 . 1.431(2) ?
C11 C16 . 1.440(2) ?
C12 C13 . 1.364(2) ?
C12 H12A . 0.9300 ?
C13 C14 . 1.420(3) ?
C13 H13A . 0.9300 ?
C14 C15 . 1.353(3) ?
C14 H14A . 0.9300 ?
C15 C16 . 1.430(2) ?
C15 H15A . 0.9300 ?
C16 C17 . 1.390(2) ?
C17 C18 . 1.395(2) ?
C17 H17A . 0.9300 ?
C18 C19 . 1.431(2) ?
C18 C23 . 1.435(2) ?
C19 C20 . 1.357(3) ?
C19 H19A . 0.9300 ?
C20 C21 . 1.420(2) ?
C20 H20A . 0.9300 ?
C21 C22 . 1.362(2) ?
C21 H21A . 0.9300 ?
C22 C23 . 1.430(2) ?
C22 H22A . 0.9300 ?

loop_
_geom_hbond_atom_site_label_D
_geom_hbond_atom_site_label_H
_geom_hbond_atom_site_label_A
_geom_hbond_site_symmetry_A
_geom_hbond_distance_DH
_geom_hbond_distance_HA
_geom_hbond_distance_DA
_geom_hbond_angle_DHA
_geom_hbond_publ_flag
C5 H5A O1 4_556 0.93 2.53 3.301(2) 140 y
C15 H15A Cg1 8_554 0.93 2.99 3.6989(19) 135 y

loop_
_geom_torsion_atom_site_label_1
_geom_torsion_atom_site_label_2
_geom_torsion_atom_site_label_3
_geom_torsion_atom_site_label_4
_geom_torsion_site_symmetry_1
_geom_torsion_site_symmetry_2
_geom_torsion_site_symmetry_3
_geom_torsion_site_symmetry_4
_geom_torsion
_geom_torsion_publ_flag
C6 C1 C2 C3 . . . . -0.6(3) ?
Br1 C1 C2 C3 . . . . 177.50(13) ?
C1 C2 C3 C4 . . . . -0.8(3) ?
C2 C3 C4 C5 . . . . 1.1(3) ?
C3 C4 C5 C6 . . . . 0.0(2) ?
C2 C1 C6 C5 . . . . 1.7(2) ?
Br1 C1 C6 C5 . . . . -176.39(12) ?
C2 C1 C6 C7 . . . . -173.58(15) ?
Br1 C1 C6 C7 . . . . 8.4(2) ?
C4 C5 C6 C1 . . . . -1.4(2) ?
C4 C5 C6 C7 . . . . 173.95(15) ?
C1 C6 C7 O1 . . . . 58.3(2) ?
C5 C6 C7 O1 . . . . -116.82(18) ?
C1 C6 C7 C8 . . . . -121.07(17) ?
C5 C6 C7 C8 . . . . 63.8(2) ?
O1 C7 C8 C9 . . . . -173.96(17) ?
C6 C7 C8 C9 . . . . 5.4(3) ?
C7 C8 C9 C10 . . . . 174.24(16) ?
C8 C9 C10 C23 . . . . -137.39(17) ?
C8 C9 C10 C11 . . . . 41.4(3) ?
C23 C10 C11 C12 . . . . -173.75(15) ?
C9 C10 C11 C12 . . . . 7.5(2) ?
C23 C10 C11 C16 . . . . 4.2(2) ?
C9 C10 C11 C16 . . . . -174.54(15) ?
C10 C11 C12 C13 . . . . -177.81(16) ?
C16 C11 C12 C13 . . . . 4.2(2) ?
C11 C12 C13 C14 . . . . -0.4(3) ?
C12 C13 C14 C15 . . . . -2.3(3) ?
C13 C14 C15 C16 . . . . 0.8(3) ?
C14 C15 C16 C17 . . . . -176.97(17) ?
C14 C15 C16 C11 . . . . 3.2(3) ?
C10 C11 C16 C17 . . . . -3.5(2) ?
C12 C11 C16 C17 . . . . 174.62(15) ?
C10 C11 C16 C15 . . . . 176.38(15) ?
C12 C11 C16 C15 . . . . -5.5(2) ?
C15 C16 C17 C18 . . . . -179.59(16) ?
C11 C16 C17 C18 . . . . 0.2(3) ?
C16 C17 C18 C19 . . . . -178.97(16) ?
C16 C17 C18 C23 . . . . 2.2(3) ?
C17 C18 C19 C20 . . . . -178.01(17) ?
C23 C18 C19 C20 . . . . 0.8(3) ?
C18 C19 C20 C21 . . . . 0.6(3) ?
C19 C20 C21 C22 . . . . -0.6(3) ?
C20 C21 C22 C23 . . . . -0.9(3) ?
C11 C10 C23 C22 . . . . -179.81(15) ?
C9 C10 C23 C22 . . . . -1.0(2) ?
C11 C10 C23 C18 . . . . -1.8(2) ?
C9 C10 C23 C18 . . . . 176.97(15) ?
C21 C22 C23 C10 . . . . -179.72(16) ?
C21 C22 C23 C18 . . . . 2.2(2) ?
C17 C18 C23 C10 . . . . -1.4(2) ?
C19 C18 C23 C10 . . . . 179.73(15) ?
C17 C18 C23 C22 . . . . 176.71(15) ?
C19 C18 C23 C22 . . . . -2.2(2) ?

loop_
_cod_related_entry_id
_cod_related_entry_database
_cod_related_entry_code
1 ChemSpider 26231287
